data_9004112
loop_
_publ_author_name
'Scott, J. D.'
'Nowacki, W.'

_publ_section_title
;
 The crystal structure of alloclasite, CoAsS, and the
 alloclasite-cobaltite transformation
;
_journal_name_full 'The Canadian Mineralogist'
_journal_page_first 561
_journal_page_last 566
_journal_volume 14
_journal_year 1976
_chemical_formula_sum 'As Co S'
_chemical_name_mineral Alloclasite
_space_group_IT_number 4
_symmetry_space_group_name_Hall 'P 2yb'
_symmetry_space_group_name_H-M 'P 1 21 1'
_cell_angle_alpha 90
_cell_angle_beta 90.2
_cell_angle_gamma 90
_cell_length_a 4.661
_cell_length_b 5.602
_cell_length_c 3.411
_cell_formula_units_Z 2
_cell_volume 89.064
_database_code_amcsd 0005134
_exptl_crystal_density_diffrn 6.187
_cod_original_formula_sum 'Co As S'
_cod_database_code 9004112

loop_
_space_group_symop_operation_xyz
x,y,z
-x,1/2+y,-z

loop_
_atom_site_aniso_label
_atom_site_aniso_U_11
_atom_site_aniso_U_22
_atom_site_aniso_U_33
_atom_site_aniso_U_12
_atom_site_aniso_U_13
_atom_site_aniso_U_23
Co 0.01244 0.01335 0.01309 0.00000 0.00000 -0.00019
As 0.01695 0.01781 0.01527 -0.00053 -0.00040 -0.00019
S 0.01750 0.01860 0.01886 0.00079 -0.00072 0.00039

loop_
_atom_site_label
_atom_site_fract_x
_atom_site_fract_y
_atom_site_fract_z
Co 0.24824 0.00000 0.24480
As 0.04766 0.37149 0.25547
S 0.44104 0.62236 0.24239

loop_
_cod_related_entry_id
_cod_related_entry_database
_cod_related_entry_code
1 AMCSD 0005134
